data_7126167
loop_
_publ_author_name
'Song, Yoodae'
'Khudozhitkov, Alexander E.'
'Lee, Jihyun'
'Kang, Hyosik'
'Kolokolov, Daniil I.'
'Stepanov, Alexander G.'
'Yoon, Minyoung'

_publ_section_title
;
 Transformation of a proton insulator to a conductor via reversible
 amorphous to crystalline structure transformation of MOFs.
;
_journal_issue 32
_journal_name_full 'Chemical communications (Cambridge, England)'
_journal_page_first 4468
_journal_page_last 4471
_journal_paper_doi 10.1039/d0cc00755b
_journal_volume 56
_journal_year 2020
_chemical_formula_sum 'C6 H6 Co3 O12'
_chemical_formula_weight 446.90
_chemical_name_systematic 'Dried-Cobalt Formate'
_space_group_crystal_system monoclinic
_space_group_IT_number 14
_space_group_name_Hall '-P 2yn'
_space_group_name_H-M_alt 'P 1 21/n 1'
_atom_sites_solution_hydrogens geom
_audit_creation_method SHELXL-2018/3
_audit_update_record
;
2019-08-05 deposited with the CCDC.	2020-03-09 downloaded from the CCDC.
;
_cell_angle_alpha 90
_cell_angle_beta 91.16(3)
_cell_angle_gamma 90
_cell_formula_units_Z 4
_cell_length_a 11.269(2)
_cell_length_b 9.848(2)
_cell_length_c 14.466(3)
_cell_measurement_reflns_used 45220
_cell_measurement_temperature 100(2)
_cell_measurement_theta_max 29.491
_cell_measurement_theta_min 2.218
_cell_volume 1605.1(5)
_computing_cell_refinement 'DENZO (Z. Otwinowski and W. Minor, 1997)'
_computing_data_collection 'ADSC Quantum software'
_computing_data_reduction 'HKL3000 (Z. Otwinowski and W. Minor, 1997)'
_computing_molecular_graphics 'Material Studio 5.5'
_computing_publication_material 'Material Studio 5.5'
_computing_structure_refinement 'SHELXL-2018/3 (Sheldrick, 2018)'
_computing_structure_solution 'SHELXT 2018/2 (Sheldrick, 2018)'
_diffrn_ambient_temperature 100(2)
_diffrn_measured_fraction_theta_full 0.994
_diffrn_measured_fraction_theta_max 0.978
_diffrn_measurement_device_type 'ADSC Quantum 210'
_diffrn_measurement_method omega-scan
_diffrn_radiation_type synchrotron
_diffrn_radiation_wavelength 0.630
_diffrn_reflns_av_R_equivalents 0.0560
_diffrn_reflns_av_unetI/netI 0.0393
_diffrn_reflns_Laue_measured_fraction_full 0.994
_diffrn_reflns_Laue_measured_fraction_max 0.978
_diffrn_reflns_limit_h_max 17
_diffrn_reflns_limit_h_min -17
_diffrn_reflns_limit_k_max 15
_diffrn_reflns_limit_k_min -15
_diffrn_reflns_limit_l_max 22
_diffrn_reflns_limit_l_min -22
_diffrn_reflns_number 22436
_diffrn_reflns_point_group_measured_fraction_full 0.994
_diffrn_reflns_point_group_measured_fraction_max 0.978
_diffrn_reflns_theta_full 22.210
_diffrn_reflns_theta_max 29.491
_diffrn_reflns_theta_min 2.218
_diffrn_source 'synchrotron beam'
_exptl_absorpt_coefficient_mu 2.220
_exptl_crystal_colour purple
_exptl_crystal_density_diffrn 1.849
_exptl_crystal_description block
_exptl_crystal_F_000 876
_exptl_crystal_size_max 0.030
_exptl_crystal_size_mid 0.030
_exptl_crystal_size_min 0.020
_refine_diff_density_max 0.623
_refine_diff_density_min -1.479
_refine_diff_density_rms 0.188
_refine_ls_extinction_method none
_refine_ls_goodness_of_fit_ref 1.019
_refine_ls_hydrogen_treatment constr
_refine_ls_matrix_type full
_refine_ls_number_parameters 193
_refine_ls_number_reflns 6283
_refine_ls_number_restraints 0
_refine_ls_restrained_S_all 1.019
_refine_ls_R_factor_all 0.0368
_refine_ls_R_factor_gt 0.0314
_refine_ls_shift/su_max 0.001
_refine_ls_shift/su_mean 0.000
_refine_ls_structure_factor_coef Fsqd
_refine_ls_weighting_details 'w=1/[\s^2^(Fo^2^)+(0.0599P)^2^] where P=(Fo^2^+2Fc^2^)/3'
_refine_ls_weighting_scheme calc
_refine_ls_wR_factor_gt 0.0844
_refine_ls_wR_factor_ref 0.0869
_reflns_Friedel_coverage 0.000
_reflns_number_gt 5471
_reflns_number_total 6283
_reflns_threshold_expression 'I > 2\s(I)'
_cod_data_source_file d0cc00755b2.cif
_cod_data_source_block p21n_a
_cod_depositor_comments 'Adding full bibliography for 7126167--7126168.cif.'
_cod_original_cell_volume 1605.1(6)
_cod_original_sg_symbol_H-M 'P 21/n'
_cod_database_code 7126167
_shelx_shelxl_version_number 2018/3
_shelx_space_group_comment
;
The symmetry employed for this shelxl refinement is uniquely defined
by the following loop, which should always be used as a source of
symmetry information in preference to the above space-group names.
They are only intended as comments.
;
_shelx_estimated_absorpt_t_min 0.936
_shelx_estimated_absorpt_t_max 0.957

loop_
_space_group_symop_operation_xyz
'x, y, z'
'-x+1/2, y+1/2, -z+1/2'
'-x, -y, -z'
'x-1/2, -y-1/2, z-1/2'

loop_
_atom_site_label
_atom_site_type_symbol
_atom_site_fract_x
_atom_site_fract_y
_atom_site_fract_z
_atom_site_U_iso_or_equiv
_atom_site_adp_type
_atom_site_occupancy
_atom_site_site_symmetry_order
_atom_site_calc_flag
_atom_site_refinement_flags_posn
_atom_site_refinement_flags_adp
_atom_site_refinement_flags_occupancy
_atom_site_disorder_assembly
_atom_site_disorder_group
Co01 Co 0.25532(2) 0.07826(2) 0.63314(2) 0.00411(5) Uani 1 1 d . . . . .
Co02 Co 0.25966(2) 0.38845(2) 0.68945(2) 0.00470(5) Uani 1 1 d . . . . .
Co03 Co 0.500000 0.000000 0.500000 0.00625(6) Uani 1 2 d S . P . .
Co04 Co 0.500000 0.500000 1.000000 0.00581(6) Uani 1 2 d S . P . .
O005 O 0.19102(9) 0.69917(10) 0.75483(7) 0.00754(17) Uani 1 1 d . . . . .
O006 O 0.64996(9) 0.08448(10) 0.30488(7) 0.00734(17) Uani 1 1 d . . . . .
O007 O 0.18434(9) -0.02787(10) 0.52361(7) 0.00780(17) Uani 1 1 d . . . . .
O008 O 0.34687(9) 0.75580(10) 0.89117(7) 0.00695(17) Uani 1 1 d . . . . .
O009 O 0.37066(9) 0.49415(10) 0.78067(7) 0.00739(17) Uani 1 1 d . . . . .
O00A O 0.18284(10) 0.55865(10) 0.63239(7) 0.01021(19) Uani 1 1 d . . . . .
O00B O 0.39676(9) 0.15376(10) 0.56030(7) 0.00806(17) Uani 1 1 d . . . . .
O00C O 0.38666(10) 0.37722(10) 0.59140(7) 0.01020(19) Uani 1 1 d . . . . .
O00D O 0.48142(10) 0.70868(11) 1.00289(7) 0.01188(19) Uani 1 1 d . . . . .
O00E O 0.47635(10) 0.10507(12) 0.37668(8) 0.0130(2) Uani 1 1 d . . . . .
O00F O 0.35151(9) -0.11589(11) 0.46699(8) 0.0117(2) Uani 1 1 d . . . . .
O00G O 0.54254(10) 0.50628(12) 0.85998(8) 0.0125(2) Uani 1 1 d . . . . .
C00H C 0.16926(13) 0.67104(14) 0.67019(10) 0.0092(2) Uani 1 1 d . . . . .
H00H H 0.139827 0.742741 0.632255 0.011 Uiso 1 1 calc R U . . .
C00I C 0.42814(12) 0.27788(14) 0.55008(10) 0.0093(2) Uani 1 1 d . . . . .
H00I H 0.488693 0.295556 0.506949 0.011 Uiso 1 1 calc R U . . .
C00J C 0.54541(13) 0.13034(15) 0.31341(10) 0.0107(2) Uani 1 1 d . . . . .
H00J H 0.517259 0.190246 0.266397 0.013 Uiso 1 1 calc R U . . .
C00K C 0.24257(12) -0.10716(14) 0.47062(10) 0.0094(2) Uani 1 1 d . . . . .
H00K H 0.197482 -0.164475 0.430441 0.011 Uiso 1 1 calc R U . . .
C00L C 0.42307(13) 0.78829(14) 0.95381(10) 0.0102(2) Uani 1 1 d . . . . .
H00L H 0.436243 0.882504 0.963706 0.012 Uiso 1 1 calc R U . . .
C00M C 0.48364(12) 0.48715(14) 0.78846(10) 0.0097(2) Uani 1 1 d . . . . .
H00M H 0.525980 0.465258 0.734328 0.012 Uiso 1 1 calc R U . . .

loop_
_atom_site_aniso_label
_atom_site_aniso_U_11
_atom_site_aniso_U_22
_atom_site_aniso_U_33
_atom_site_aniso_U_23
_atom_site_aniso_U_13
_atom_site_aniso_U_12
Co01 0.00356(8) 0.00342(8) 0.00534(9) -0.00036(5) -0.00006(6) 0.00001(5)
Co02 0.00508(8) 0.00314(8) 0.00588(9) -0.00075(5) -0.00004(6) 0.00027(5)
Co03 0.00416(11) 0.00660(11) 0.00807(13) -0.00143(8) 0.00218(8) 0.00108(8)
Co04 0.00311(11) 0.00667(11) 0.00758(12) 0.00131(8) -0.00142(8) -0.00042(8)
O005 0.0093(4) 0.0056(4) 0.0077(4) 0.0002(3) -0.0017(3) -0.0001(3)
O006 0.0054(4) 0.0072(4) 0.0095(4) 0.0008(3) 0.0012(3) 0.0013(3)
O007 0.0047(4) 0.0094(4) 0.0093(4) -0.0028(3) -0.0012(3) 0.0015(3)
O008 0.0063(4) 0.0060(4) 0.0085(4) 0.0009(3) -0.0022(3) -0.0007(3)
O009 0.0049(4) 0.0076(4) 0.0097(5) -0.0023(3) -0.0002(3) 0.0005(3)
O00A 0.0154(5) 0.0061(4) 0.0089(5) -0.0012(3) -0.0029(4) 0.0023(4)
O00B 0.0068(4) 0.0064(4) 0.0111(4) -0.0012(3) 0.0027(3) -0.0001(3)
O00C 0.0115(5) 0.0067(4) 0.0126(5) -0.0022(3) 0.0046(4) 0.0000(3)
O00D 0.0111(4) 0.0090(4) 0.0153(5) 0.0004(4) -0.0065(4) 0.0009(3)
O00E 0.0095(5) 0.0182(5) 0.0113(5) 0.0029(4) 0.0037(4) 0.0053(4)
O00F 0.0057(4) 0.0127(5) 0.0166(5) -0.0049(4) 0.0015(4) 0.0007(3)
O00G 0.0076(4) 0.0205(5) 0.0092(5) 0.0000(4) -0.0016(4) -0.0009(4)
C00H 0.0126(6) 0.0068(5) 0.0082(6) 0.0005(4) -0.0029(4) 0.0017(4)
C00I 0.0088(5) 0.0083(5) 0.0109(6) 0.0000(4) 0.0045(4) 0.0002(4)
C00J 0.0088(5) 0.0130(6) 0.0103(6) 0.0019(5) 0.0017(4) 0.0053(5)
C00K 0.0066(5) 0.0105(5) 0.0111(6) -0.0038(4) -0.0008(4) 0.0008(4)
C00L 0.0103(6) 0.0059(5) 0.0143(6) -0.0003(4) -0.0046(5) -0.0009(4)
C00M 0.0060(5) 0.0128(6) 0.0103(6) -0.0007(4) 0.0008(4) 0.0003(4)

loop_
_atom_type_symbol
_atom_type_description
_atom_type_scat_dispersion_real
_atom_type_scat_dispersion_imag
_atom_type_scat_source
C C 0.0024 0.0013 'International Tables Vol C Tables 4.2.6.8 and 6.1.1.4'
H H 0.0000 0.0000 'International Tables Vol C Tables 4.2.6.8 and 6.1.1.4'
O O 0.0085 0.0048 'International Tables Vol C Tables 4.2.6.8 and 6.1.1.4'
Co Co 0.3355 0.7890 'International Tables Vol C Tables 4.2.6.8 and 6.1.1.4'

loop_
_geom_angle_atom_site_label_1
_geom_angle_atom_site_label_2
_geom_angle_atom_site_label_3
_geom_angle
_geom_angle_site_symmetry_1
_geom_angle_site_symmetry_3
_geom_angle_publ_flag
O007 Co01 O00B 94.72(4) . . ?
O007 Co01 O009 89.99(4) . 2_546 ?
O00B Co01 O009 172.51(4) . 2_546 ?
O007 Co01 O005 173.27(4) . 2_546 ?
O00B Co01 O005 88.65(4) . 2_546 ?
O009 Co01 O005 87.27(4) 2_546 2_546 ?
O007 Co01 O006 97.30(4) . 3_656 ?
O00B Co01 O006 95.80(4) . 3_656 ?
O009 Co01 O006 77.81(4) 2_546 3_656 ?
O005 Co01 O006 88.13(4) 2_546 3_656 ?
O007 Co01 O008 95.18(4) . 2_546 ?
O00B Co01 O008 92.33(4) . 2_546 ?
O009 Co01 O008 93.03(4) 2_546 2_546 ?
O005 Co01 O008 78.84(4) 2_546 2_546 ?
O006 Co01 O008 164.47(4) 3_656 2_546 ?
O00C Co02 O00A 93.49(4) . . ?
O00C Co02 O009 92.69(4) . . ?
O00A Co02 O009 95.16(5) . . ?
O00C Co02 O005 92.00(4) . 2_546 ?
O00A Co02 O005 170.07(4) . 2_546 ?
O009 Co02 O005 92.85(4) . 2_546 ?
O00C Co02 O008 88.93(4) . 2_546 ?
O00A Co02 O008 93.02(4) . 2_546 ?
O009 Co02 O008 171.55(4) . 2_546 ?
O005 Co02 O008 78.81(4) 2_546 2_546 ?
O00C Co02 O006 170.52(4) . 4_566 ?
O00A Co02 O006 88.05(4) . 4_566 ?
O009 Co02 O006 77.85(4) . 4_566 ?
O005 Co02 O006 87.89(4) 2_546 4_566 ?
O008 Co02 O006 100.34(4) 2_546 4_566 ?
O00F Co03 O00F 180.0 3_656 . ?
O00F Co03 O00E 90.72(5) 3_656 . ?
O00F Co03 O00E 89.28(5) . . ?
O00F Co03 O00E 89.28(5) 3_656 3_656 ?
O00F Co03 O00E 90.72(5) . 3_656 ?
O00E Co03 O00E 180.0 . 3_656 ?
O00F Co03 O00B 87.65(4) 3_656 . ?
O00F Co03 O00B 92.35(4) . . ?
O00E Co03 O00B 86.28(4) . . ?
O00E Co03 O00B 93.72(4) 3_656 . ?
O00F Co03 O00B 92.35(4) 3_656 3_656 ?
O00F Co03 O00B 87.65(4) . 3_656 ?
O00E Co03 O00B 93.72(4) . 3_656 ?
O00E Co03 O00B 86.28(4) 3_656 3_656 ?
O00B Co03 O00B 180.0 . 3_656 ?
O00D Co04 O00D 180.0 3_667 . ?
O00D Co04 O00G 89.11(4) 3_667 . ?
O00D Co04 O00G 90.89(4) . . ?
O00D Co04 O00G 90.89(4) 3_667 3_667 ?
O00D Co04 O00G 89.11(4) . 3_667 ?
O00G Co04 O00G 180.0 . 3_667 ?
O00D Co04 O007 91.88(4) 3_667 4_666 ?
O00D Co04 O007 88.12(4) . 4_666 ?
O00G Co04 O007 84.78(5) . 4_666 ?
O00G Co04 O007 95.22(5) 3_667 4_666 ?
O00D Co04 O007 88.12(4) 3_667 2_556 ?
O00D Co04 O007 91.88(4) . 2_556 ?
O00G Co04 O007 95.22(5) . 2_556 ?
O00G Co04 O007 84.78(5) 3_667 2_556 ?
O007 Co04 O007 180.0 4_666 2_556 ?
C00H O005 Co01 131.91(9) . 2_556 ?
C00H O005 Co02 127.28(9) . 2_556 ?
Co01 O005 Co02 97.92(4) 2_556 2_556 ?
C00J O006 Co02 126.17(9) . 4_665 ?
C00J O006 Co01 133.58(10) . 3_656 ?
Co02 O006 Co01 97.60(4) 4_665 3_656 ?
C00K O007 Co01 125.19(9) . . ?
C00K O007 Co04 119.63(9) . 2_546 ?
Co01 O007 Co04 115.18(5) . 2_546 ?
C00L O008 Co02 127.18(9) . 2_556 ?
C00L O008 Co01 132.86(9) . 2_556 ?
Co02 O008 Co01 96.77(4) 2_556 2_556 ?
C00M O009 Co02 127.93(9) . . ?
C00M O009 Co01 131.26(10) . 2_556 ?
Co02 O009 Co01 99.82(4) . 2_556 ?
C00H O00A Co02 127.15(9) . . ?
C00I O00B Co01 128.26(9) . . ?
C00I O00B Co03 118.76(9) . . ?
Co01 O00B Co03 112.96(5) . . ?
C00I O00C Co02 130.82(9) . . ?
C00L O00D Co04 132.16(9) . . ?
C00J O00E Co03 131.59(10) . . ?
C00K O00F Co03 138.73(10) . . ?
C00M O00G Co04 132.71(10) . . ?
O00A C00H O005 126.31(13) . . ?
O00A C00H H00H 116.8 . . ?
O005 C00H H00H 116.8 . . ?
O00C C00I O00B 126.01(13) . . ?
O00C C00I H00I 117.0 . . ?
O00B C00I H00I 117.0 . . ?
O00E C00J O006 126.75(14) . . ?
O00E C00J H00J 116.6 . . ?
O006 C00J H00J 116.6 . . ?
O00F C00K O007 126.10(13) . . ?
O00F C00K H00K 117.0 . . ?
O007 C00K H00K 117.0 . . ?
O00D C00L O008 126.18(13) . . ?
O00D C00L H00L 116.9 . . ?
O008 C00L H00L 116.9 . . ?
O00G C00M O009 125.78(14) . . ?
O00G C00M H00M 117.1 . . ?
O009 C00M H00M 117.1 . . ?

loop_
_geom_bond_atom_site_label_1
_geom_bond_atom_site_label_2
_geom_bond_distance
_geom_bond_site_symmetry_2
_geom_bond_publ_flag
Co01 O007 2.0473(11) . ?
Co01 O00B 2.0668(11) . ?
Co01 O009 2.0805(11) 2_546 ?
Co01 O005 2.0905(11) 2_546 ?
Co01 O006 2.1149(11) 3_656 ?
Co01 O008 2.1190(10) 2_546 ?
Co02 O00C 2.0383(12) . ?
Co02 O00A 2.0520(11) . ?
Co02 O009 2.0790(11) . ?
Co02 O005 2.1012(10) 2_546 ?
Co02 O008 2.1099(11) 2_546 ?
Co02 O006 2.1144(12) 4_566 ?
Co03 O00F 2.0732(11) 3_656 ?
Co03 O00F 2.0732(11) . ?
Co03 O00E 2.0748(12) . ?
Co03 O00E 2.0749(12) 3_656 ?
Co03 O00B 2.1091(11) . ?
Co03 O00B 2.1091(11) 3_656 ?
Co04 O00D 2.0662(12) 3_667 ?
Co04 O00D 2.0662(12) . ?
Co04 O00G 2.0918(12) . ?
Co04 O00G 2.0919(12) 3_667 ?
Co04 O007 2.1163(11) 4_666 ?
Co04 O007 2.1163(11) 2_556 ?
O005 C00H 1.2743(17) . ?
O006 C00J 1.2702(17) . ?
O007 C00K 1.2838(17) . ?
O008 C00L 1.2764(17) . ?
O009 C00M 1.2777(17) . ?
O00A C00H 1.2453(17) . ?
O00B C00I 1.2818(17) . ?
O00C C00I 1.2426(16) . ?
O00D C00L 1.2378(17) . ?
O00E C00J 1.2386(18) . ?
O00F C00K 1.2329(17) . ?
O00G C00M 1.2324(18) . ?
C00H H00H 0.9500 . ?
C00I H00I 0.9500 . ?
C00J H00J 0.9500 . ?
C00K H00K 0.9500 . ?
C00L H00L 0.9500 . ?
C00M H00M 0.9500 . ?
